data_7108950
loop_
_publ_author_name
'Euna Jeong'
'Woo Ram Lee'
'Dae Won Ryu'
'Yeonga Kim'
'Won Ju Phang'
'Eui Kwan Koh'
'Chang Seop Hong'

_publ_section_title
;
 Reversible structural transformation and selective gas adsorption in a
 unique aqua-bridged Mn(II) metal-organic framework
;
_journal_name_full Chem.Commun.
_journal_page_first 2329
_journal_paper_doi 10.1039/c3cc00093a
_journal_volume 49
_journal_year 2013
_chemical_formula_sum 'C52 H54 Mg2 N2 O19 P2'
_chemical_formula_weight 1121.53
_chemical_name_systematic
;
?
;
_space_group_IT_number 15
_symmetry_cell_setting monoclinic
_symmetry_space_group_name_Hall '-C 2yc'
_symmetry_space_group_name_H-M 'C 1 2/c 1'
_atom_sites_solution_hydrogens geom
_atom_sites_solution_primary direct
_atom_sites_solution_secondary difmap
_audit_creation_method SHELXL-97
_cell_angle_alpha 90.00
_cell_angle_beta 103.703(2)
_cell_angle_gamma 90.00
_cell_formula_units_Z 4
_cell_length_a 33.3495(12)
_cell_length_b 10.5440(3)
_cell_length_c 15.0994(6)
_cell_measurement_reflns_used 4785
_cell_measurement_temperature 100(2)
_cell_measurement_theta_max 28.028
_cell_measurement_theta_min 2.5145
_cell_volume 5158.4(3)
_computing_cell_refinement 'Bruker SMART APEXll'
_computing_data_collection 'Bruker SMART APEXll'
_computing_data_reduction 'Bruker SAINT'
_computing_molecular_graphics WingX
_computing_publication_material WingX
_computing_structure_refinement 'SHELXL-97 (Sheldrick, 1997)'
_computing_structure_solution SHELXTL
_diffrn_ambient_temperature 100(2)
_diffrn_measured_fraction_theta_full 0.996
_diffrn_measured_fraction_theta_max 0.996
_diffrn_radiation_monochromator graphite
_diffrn_radiation_source 'fine-focus sealed tube'
_diffrn_radiation_type MoK\a
_diffrn_radiation_wavelength 0.71073
_diffrn_reflns_av_R_equivalents 0.0699
_diffrn_reflns_av_sigmaI/netI 0.0859
_diffrn_reflns_limit_h_max 42
_diffrn_reflns_limit_h_min -44
_diffrn_reflns_limit_k_max 14
_diffrn_reflns_limit_k_min -7
_diffrn_reflns_limit_l_max 20
_diffrn_reflns_limit_l_min -20
_diffrn_reflns_number 22195
_diffrn_reflns_theta_full 28.34
_diffrn_reflns_theta_max 28.34
_diffrn_reflns_theta_min 1.26
_exptl_absorpt_coefficient_mu 0.189
_exptl_absorpt_correction_T_max 0.9957
_exptl_absorpt_correction_T_min 0.9448
_exptl_absorpt_correction_type multi-scan
_exptl_absorpt_process_details sadabs
_exptl_crystal_colour colorless
_exptl_crystal_density_diffrn 1.444
_exptl_crystal_density_method 'not measured'
_exptl_crystal_description plate
_exptl_crystal_F_000 2344
_exptl_crystal_size_max 0.30
_exptl_crystal_size_mid 0.28
_exptl_crystal_size_min 0.02
_refine_diff_density_max 1.506
_refine_diff_density_min -0.591
_refine_diff_density_rms 0.149
_refine_ls_extinction_method none
_refine_ls_goodness_of_fit_ref 1.053
_refine_ls_hydrogen_treatment constr
_refine_ls_matrix_type full
_refine_ls_number_parameters 351
_refine_ls_number_reflns 6418
_refine_ls_number_restraints 0
_refine_ls_restrained_S_all 1.053
_refine_ls_R_factor_all 0.1033
_refine_ls_R_factor_gt 0.0686
_refine_ls_shift/su_max 0.000
_refine_ls_shift/su_mean 0.000
_refine_ls_structure_factor_coef Fsqd
_refine_ls_weighting_details 'calc w=1/[\s^2^(Fo^2^)+(0.0837P)^2^+10.2660P] where P=(Fo^2^+2Fc^2^)/3'
_refine_ls_weighting_scheme calc
_refine_ls_wR_factor_gt 0.1657
_refine_ls_wR_factor_ref 0.1869
_reflns_number_gt 4472
_reflns_number_total 6418
_reflns_threshold_expression >2sigma(I)
_cod_data_source_file c3cc00093a.txt
_cod_data_source_block c2c
_cod_original_sg_symbol_H-M C2/c
_cod_database_code 7108950

loop_
_symmetry_equiv_pos_as_xyz
'x, y, z'
'-x, y, -z+1/2'
'x+1/2, y+1/2, z'
'-x+1/2, y+1/2, -z+1/2'
'-x, -y, -z'
'x, -y, z-1/2'
'-x+1/2, -y+1/2, -z'
'x+1/2, -y+1/2, z-1/2'

loop_
_atom_site_label
_atom_site_type_symbol
_atom_site_fract_x
_atom_site_fract_y
_atom_site_fract_z
_atom_site_U_iso_or_equiv
_atom_site_adp_type
_atom_site_occupancy
_atom_site_symmetry_multiplicity
_atom_site_calc_flag
_atom_site_refinement_flags
Mg1 Mg 0.02696(3) 0.08839(9) 0.36761(6) 0.0142(2) Uani 1 1 d .
O1 O 0.07733(6) 0.20351(19) 0.40611(13) 0.0168(4) Uani 1 1 d .
O2 O 0.21037(8) 0.0139(3) 0.3770(2) 0.0463(8) Uani 1 1 d .
H2 H 0.2256 -0.0464 0.3692 0.070 Uiso 1 1 calc R
O3 O 0.25861(7) 0.1302(3) 0.33555(19) 0.0440(7) Uani 1 1 d .
O4 O 0.00449(6) 0.7983(2) 0.55693(13) 0.0176(4) Uani 1 1 d .
O5 O 0.03558(7) 0.6488(2) 0.65410(13) 0.0241(5) Uani 1 1 d .
O6 O 0.05991(6) 0.0264(2) 0.80397(13) 0.0197(5) Uani 1 1 d .
O7 O 0.02380(6) 0.0325(2) 0.65879(13) 0.0199(5) Uani 1 1 d .
O8 O 0.0000 0.2002(3) 0.2500 0.0158(6) Uani 1 2 d S
O9 O 0.04758(6) -0.0230(2) 0.48408(13) 0.0197(5) Uani 1 1 d .
P1 P 0.10010(2) 0.30622(7) 0.46518(5) 0.01396(18) Uani 1 1 d .
C1 C 0.14952(9) 0.3306(3) 0.43941(19) 0.0172(6) Uani 1 1 d .
C2 C 0.16880(9) 0.2244(3) 0.4141(2) 0.0205(7) Uani 1 1 d .
H2A H 0.1557 0.1440 0.4112 0.025 Uiso 1 1 calc R
C3 C 0.20703(9) 0.2346(3) 0.3931(2) 0.0247(7) Uani 1 1 d .
C4 C 0.22578(10) 0.3527(4) 0.3974(2) 0.0287(8) Uani 1 1 d .
H4 H 0.2518 0.3604 0.3823 0.034 Uiso 1 1 calc R
C5 C 0.20723(10) 0.4592(4) 0.4232(2) 0.0309(8) Uani 1 1 d .
H5 H 0.2206 0.5393 0.4269 0.037 Uiso 1 1 calc R
C6 C 0.16878(10) 0.4480(3) 0.4437(2) 0.0252(7) Uani 1 1 d .
H6 H 0.1557 0.5210 0.4607 0.030 Uiso 1 1 calc R
C7 C 0.22793(10) 0.1223(4) 0.3648(2) 0.0315(8) Uani 1 1 d .
C8 C 0.11013(9) 0.2658(3) 0.58435(18) 0.0148(6) Uani 1 1 d .
C9 C 0.14776(9) 0.2862(3) 0.6455(2) 0.0234(7) Uani 1 1 d .
H9 H 0.1691 0.3313 0.6270 0.028 Uiso 1 1 calc R
C10 C 0.07332(8) 0.4543(3) 0.44749(19) 0.0146(6) Uani 1 1 d .
C11 C 0.06450(9) 0.5061(3) 0.35999(19) 0.0195(6) Uani 1 1 d .
H11 H 0.0731 0.4634 0.3123 0.023 Uiso 1 1 calc R
C12 C 0.04334(9) 0.6189(3) 0.3427(2) 0.0197(6) Uani 1 1 d .
H12 H 0.0380 0.6549 0.2834 0.024 Uiso 1 1 calc R
C13 C 0.02978(9) 0.6803(3) 0.41150(19) 0.0166(6) Uani 1 1 d .
H13 H 0.0148 0.7574 0.3989 0.020 Uiso 1 1 calc R
C14 C 0.03813(8) 0.6292(3) 0.49895(18) 0.0147(6) Uani 1 1 d .
C15 C 0.06000(9) 0.5164(3) 0.51665(19) 0.0163(6) Uani 1 1 d .
H15 H 0.0659 0.4813 0.5763 0.020 Uiso 1 1 calc R
C16 C 0.02506(9) 0.6957(3) 0.57641(19) 0.0164(6) Uani 1 1 d .
C17 C 0.15415(10) 0.2401(4) 0.7344(2) 0.0300(8) Uani 1 1 d .
H17 H 0.1795 0.2562 0.7771 0.036 Uiso 1 1 calc R
C18 C 0.12351(9) 0.1707(3) 0.7607(2) 0.0233(7) Uani 1 1 d .
H18 H 0.1283 0.1379 0.8209 0.028 Uiso 1 1 calc R
C19 C 0.08589(9) 0.1489(3) 0.69926(19) 0.0150(6) Uani 1 1 d .
C20 C 0.07913(9) 0.1997(3) 0.61229(19) 0.0146(6) Uani 1 1 d .
H20 H 0.0530 0.1894 0.5712 0.018 Uiso 1 1 calc R
C21 C 0.05403(8) 0.0635(3) 0.72315(19) 0.0143(6) Uani 1 1 d .
C1S C 0.21000(13) 0.3405(4) 0.1535(3) 0.0435(10) Uani 1 1 d .
H1S H 0.2117 0.4028 0.1997 0.052 Uiso 1 1 calc R
C2S C 0.1685(2) 0.1902(6) 0.0498(4) 0.099(2) Uani 1 1 d .
H2S1 H 0.1834 0.2223 0.0051 0.119 Uiso 1 1 calc R
H2S2 H 0.1387 0.1863 0.0197 0.119 Uiso 1 1 calc R
C3S C 0.1838(3) 0.0601(7) 0.0812(7) 0.142(4) Uani 1 1 d .
H3S1 H 0.2112 0.0667 0.1228 0.213 Uiso 1 1 calc R
H3S2 H 0.1857 0.0085 0.0283 0.213 Uiso 1 1 calc R
H3S3 H 0.1647 0.0200 0.1128 0.213 Uiso 1 1 calc R
C4S C 0.14012(12) 0.2992(4) 0.1713(3) 0.0395(9) Uani 1 1 d .
H4S1 H 0.1187 0.3488 0.1286 0.047 Uiso 1 1 calc R
H4S2 H 0.1501 0.3514 0.2267 0.047 Uiso 1 1 calc R
C5S C 0.12067(13) 0.1808(4) 0.1974(3) 0.0478(11) Uani 1 1 d .
H5S1 H 0.1057 0.1370 0.1422 0.072 Uiso 1 1 calc R
H5S2 H 0.1014 0.2032 0.2349 0.072 Uiso 1 1 calc R
H5S3 H 0.1422 0.1249 0.2322 0.072 Uiso 1 1 calc R
N1S N 0.17496(11) 0.2763(4) 0.1283(2) 0.0481(9) Uani 1 1 d .
O1S O 0.24087(11) 0.3257(3) 0.1215(3) 0.0696(11) Uani 1 1 d .

loop_
_atom_site_aniso_label
_atom_site_aniso_U_11
_atom_site_aniso_U_22
_atom_site_aniso_U_33
_atom_site_aniso_U_23
_atom_site_aniso_U_13
_atom_site_aniso_U_12
Mg1 0.0188(5) 0.0102(5) 0.0162(5) -0.0002(4) 0.0090(4) -0.0003(4)
O1 0.0203(10) 0.0114(11) 0.0214(10) -0.0038(8) 0.0104(8) -0.0019(8)
O2 0.0320(14) 0.0359(17) 0.079(2) -0.0232(16) 0.0290(14) -0.0018(13)
O3 0.0274(13) 0.058(2) 0.0532(17) -0.0123(15) 0.0231(12) 0.0023(13)
O4 0.0220(10) 0.0144(11) 0.0196(10) 0.0013(8) 0.0118(8) 0.0039(9)
O5 0.0400(13) 0.0202(12) 0.0154(10) 0.0038(9) 0.0131(9) 0.0125(10)
O6 0.0245(11) 0.0163(12) 0.0199(10) 0.0056(9) 0.0082(8) -0.0010(9)
O7 0.0217(10) 0.0177(12) 0.0208(10) 0.0031(9) 0.0061(8) -0.0049(9)
O8 0.0225(14) 0.0099(15) 0.0175(14) 0.000 0.0099(11) 0.000
O9 0.0249(11) 0.0117(11) 0.0220(10) 0.0011(9) 0.0049(8) -0.0004(9)
P1 0.0189(4) 0.0090(4) 0.0170(4) -0.0003(3) 0.0103(3) -0.0012(3)
C1 0.0189(14) 0.0183(17) 0.0158(13) -0.0004(12) 0.0069(11) -0.0013(12)
C2 0.0205(15) 0.0192(17) 0.0244(15) -0.0032(13) 0.0106(12) -0.0044(13)
C3 0.0203(15) 0.032(2) 0.0240(16) -0.0027(14) 0.0100(13) -0.0004(14)
C4 0.0224(16) 0.038(2) 0.0287(17) 0.0016(16) 0.0120(13) -0.0054(15)
C5 0.0296(18) 0.026(2) 0.041(2) 0.0012(16) 0.0148(15) -0.0129(16)
C6 0.0275(16) 0.0196(18) 0.0307(17) -0.0003(14) 0.0113(13) -0.0048(14)
C7 0.0213(16) 0.041(2) 0.0339(18) -0.0112(17) 0.0093(14) 0.0001(16)
C8 0.0208(14) 0.0082(14) 0.0177(13) 0.0002(11) 0.0092(11) 0.0000(11)
C9 0.0222(15) 0.0234(19) 0.0255(16) 0.0040(14) 0.0073(12) -0.0067(14)
C10 0.0186(14) 0.0080(14) 0.0201(14) -0.0008(11) 0.0104(11) 0.0003(11)
C11 0.0289(16) 0.0145(16) 0.0173(14) -0.0024(12) 0.0101(12) -0.0004(13)
C12 0.0275(16) 0.0166(16) 0.0169(13) 0.0002(12) 0.0088(12) -0.0011(13)
C13 0.0235(15) 0.0089(15) 0.0185(14) 0.0012(11) 0.0073(11) -0.0013(12)
C14 0.0172(13) 0.0146(15) 0.0141(13) -0.0026(11) 0.0071(10) -0.0026(12)
C15 0.0214(14) 0.0120(15) 0.0169(13) -0.0011(11) 0.0073(11) -0.0013(12)
C16 0.0203(14) 0.0131(15) 0.0185(14) -0.0009(12) 0.0102(11) 0.0007(12)
C17 0.0234(16) 0.041(2) 0.0233(16) 0.0069(15) 0.0005(13) -0.0128(16)
C18 0.0256(16) 0.0260(19) 0.0178(14) 0.0067(13) 0.0040(12) -0.0051(14)
C19 0.0189(14) 0.0102(15) 0.0179(13) -0.0019(11) 0.0080(11) -0.0004(12)
C20 0.0175(13) 0.0108(15) 0.0172(13) -0.0012(11) 0.0074(11) 0.0003(11)
C21 0.0176(13) 0.0073(14) 0.0205(14) 0.0017(11) 0.0095(11) 0.0009(11)
C1S 0.045(2) 0.042(3) 0.047(2) 0.014(2) 0.0187(19) -0.004(2)
C2S 0.154(6) 0.075(5) 0.096(5) -0.037(4) 0.085(5) -0.061(4)
C3S 0.158(8) 0.064(5) 0.246(11) -0.040(6) 0.134(8) -0.009(5)
C4S 0.035(2) 0.036(2) 0.046(2) 0.0015(19) 0.0052(17) -0.0013(18)
C5S 0.045(2) 0.049(3) 0.050(2) 0.002(2) 0.013(2) -0.008(2)
N1S 0.059(2) 0.041(2) 0.053(2) -0.0088(17) 0.0296(18) -0.0155(18)
O1S 0.070(2) 0.046(2) 0.113(3) 0.014(2) 0.060(2) -0.0029(17)

loop_
_atom_type_symbol
_atom_type_description
_atom_type_scat_dispersion_real
_atom_type_scat_dispersion_imag
_atom_type_scat_source
C C 0.0033 0.0016 'International Tables Vol C Tables 4.2.6.8 and 6.1.1.4'
H H 0.0000 0.0000 'International Tables Vol C Tables 4.2.6.8 and 6.1.1.4'
N N 0.0061 0.0033 'International Tables Vol C Tables 4.2.6.8 and 6.1.1.4'
O O 0.0106 0.0060 'International Tables Vol C Tables 4.2.6.8 and 6.1.1.4'
Mg Mg 0.0486 0.0363 'International Tables Vol C Tables 4.2.6.8 and 6.1.1.4'
P P 0.1023 0.0942 'International Tables Vol C Tables 4.2.6.8 and 6.1.1.4'

loop_
_geom_angle_atom_site_label_1
_geom_angle_atom_site_label_2
_geom_angle_atom_site_label_3
_geom_angle
_geom_angle_site_symmetry_1
_geom_angle_site_symmetry_3
O6 Mg1 O1 89.32(9) 6 .
O6 Mg1 O7 92.94(9) 6 5_556
O1 Mg1 O7 174.66(9) . 5_556
O6 Mg1 O9 87.47(9) 6 .
O1 Mg1 O9 90.57(9) . .
O7 Mg1 O9 84.70(9) 5_556 .
O6 Mg1 O4 175.57(10) 6 5_566
O1 Mg1 O4 89.44(9) . 5_566
O7 Mg1 O4 87.94(9) 5_556 5_566
O9 Mg1 O4 88.29(9) . 5_566
O6 Mg1 O8 95.97(8) 6 .
O1 Mg1 O8 93.67(8) . .
O7 Mg1 O8 90.90(8) 5_556 .
O9 Mg1 O8 174.56(7) . .
O4 Mg1 O8 88.34(8) 5_566 .
O6 Mg1 Mg1 74.37(6) 6 2
O1 Mg1 Mg1 117.92(7) . 2
O7 Mg1 Mg1 67.38(6) 5_556 2
O9 Mg1 Mg1 145.29(6) . 2
O4 Mg1 Mg1 109.93(7) 5_566 2
O8 Mg1 Mg1 33.38(7) . 2
P1 O1 Mg1 150.44(13) . .
C16 O4 Mg1 131.93(18) . 5_566
C21 O6 Mg1 132.25(19) . 6_556
C21 O7 Mg1 140.27(19) . 5_556
Mg1 O8 Mg1 113.25(14) . 2
O1 P1 C10 112.30(13) . .
O1 P1 C1 109.71(13) . .
C10 P1 C1 107.07(14) . .
O1 P1 C8 111.91(13) . .
C10 P1 C8 108.91(13) . .
C1 P1 C8 106.68(13) . .
C6 C1 C2 119.5(3) . .
C6 C1 P1 123.7(2) . .
C2 C1 P1 116.8(2) . .
C1 C2 C3 120.7(3) . .
C4 C3 C2 119.1(3) . .
C4 C3 C7 119.4(3) . .
C2 C3 C7 121.5(3) . .
C5 C4 C3 121.0(3) . .
C4 C5 C6 119.4(3) . .
C1 C6 C5 120.3(3) . .
O3 C7 O2 123.6(4) . .
O3 C7 C3 123.0(4) . .
O2 C7 C3 113.4(3) . .
C9 C8 C20 119.7(3) . .
C9 C8 P1 123.5(2) . .
C20 C8 P1 116.5(2) . .
C8 C9 C17 119.6(3) . .
C15 C10 C11 119.6(3) . .
C15 C10 P1 122.4(2) . .
C11 C10 P1 118.0(2) . .
C12 C11 C10 120.1(3) . .
C11 C12 C13 120.4(3) . .
C12 C13 C14 120.1(3) . .
C15 C14 C13 119.5(3) . .
C15 C14 C16 118.9(2) . .
C13 C14 C16 121.6(3) . .
C14 C15 C10 120.3(3) . .
O5 C16 O4 124.7(3) . .
O5 C16 C14 118.4(3) . .
O4 C16 C14 116.8(2) . .
C18 C17 C9 120.2(3) . .
C17 C18 C19 120.3(3) . .
C20 C19 C18 119.1(3) . .
C20 C19 C21 119.6(3) . .
C18 C19 C21 121.1(3) . .
C19 C20 C8 121.0(3) . .
O6 C21 O7 125.4(3) . .
O6 C21 C19 117.7(2) . .
O7 C21 C19 116.8(2) . .
O1S C1S N1S 125.3(5) . .
N1S C2S C3S 109.7(6) . .
N1S C4S C5S 114.4(4) . .
C1S N1S C2S 119.9(4) . .
C1S N1S C4S 121.4(4) . .
C2S N1S C4S 118.3(4) . .

loop_
_geom_bond_atom_site_label_1
_geom_bond_atom_site_label_2
_geom_bond_distance
_geom_bond_site_symmetry_2
Mg1 O6 2.024(2) 6
Mg1 O1 2.042(2) .
Mg1 O7 2.080(2) 5_556
Mg1 O9 2.091(2) .
Mg1 O4 2.096(2) 5_566
Mg1 O8 2.1439(18) .
Mg1 Mg1 3.5806(18) 2
O1 P1 1.491(2) .
O2 C7 1.317(5) .
O3 C7 1.209(4) .
O4 C16 1.277(3) .
O4 Mg1 2.096(2) 5_566
O5 C16 1.245(3) .
O6 C21 1.252(3) .
O6 Mg1 2.024(2) 6_556
O7 C21 1.266(3) .
O7 Mg1 2.080(2) 5_556
O8 Mg1 2.1439(18) 2
P1 C10 1.788(3) .
P1 C1 1.799(3) .
P1 C8 1.802(3) .
C1 C6 1.389(4) .
C1 C2 1.389(4) .
C2 C3 1.389(4) .
C3 C4 1.388(5) .
C3 C7 1.487(5) .
C4 C5 1.382(5) .
C5 C6 1.394(4) .
C8 C9 1.388(4) .
C8 C20 1.392(4) .
C9 C17 1.396(4) .
C10 C15 1.391(4) .
C10 C11 1.395(4) .
C11 C12 1.376(4) .
C12 C13 1.387(4) .
C13 C14 1.392(4) .
C14 C15 1.388(4) .
C14 C16 1.513(4) .
C17 C18 1.389(4) .
C18 C19 1.391(4) .
C19 C20 1.386(4) .
C19 C21 1.500(4) .
C1S O1S 1.246(5) .
C1S N1S 1.326(5) .
C2S N1S 1.467(6) .
C2S C3S 1.502(10) .
C4S N1S 1.479(5) .
C4S C5S 1.502(6) .
